data_1520401
loop_
_publ_author_name
'Coles, Susanne L.'
'Threlfall, Terry L.'
'Hursthouse, Michael B.'

_publ_section_title
;
 N-(3-cyanophenyl)acetamide
;
_journal_name_full 'Crystal Structure Report Archive'
_journal_page_first 1377
_journal_year 2009
_chemical_formula_sum 'C9 H8 N2 O'
_chemical_formula_weight 160.17
_chemical_name_systematic
;
N-(3-cyanophenyl)acetamide
;
_space_group_IT_number 14
_symmetry_cell_setting monoclinic
_symmetry_space_group_name_Hall '-P 2yn'
_symmetry_space_group_name_H-M 'P 1 21/n 1'
_atom_sites_solution_hydrogens geom
_atom_sites_solution_primary direct
_atom_sites_solution_secondary difmap
_cell_angle_alpha 90.00
_cell_angle_beta 111.315(3)
_cell_angle_gamma 90.00
_cell_formula_units_Z 4
_cell_length_a 7.0527(3)
_cell_length_b 12.7252(6)
_cell_length_c 9.6648(4)
_cell_measurement_reflns_used 5421
_cell_measurement_temperature 120(2)
_cell_measurement_theta_max 27.48
_cell_measurement_theta_min 2.91
_cell_volume 808.05(6)
_computing_cell_refinement 'DENZO (Otwinowski & Minor, 1997) & COLLECT (Hooft, R.W.W., 1998)'
_computing_data_collection 'COLLECT (Hooft, R.W.W., 1998)'
_computing_data_reduction 'DENZO (Otwinowski & Minor, 1997) & COLLECT (Hooft, R.W.W., 1998)'
_computing_structure_refinement 'SHELXL-97 (Sheldrick, 1997)'
_computing_structure_solution 'SHELXS-97 (Sheldrick, 1997)'
_diffrn_ambient_temperature 120(2)
_diffrn_detector_area_resol_mean 9.091
_diffrn_measured_fraction_theta_full 0.955
_diffrn_measured_fraction_theta_max 0.955
_diffrn_measurement_device_type 'Bruker-Nonius Roper CCD camera on \k-goniostat'
_diffrn_measurement_method '\f & \w scans'
_diffrn_radiation_monochromator graphite
_diffrn_radiation_source 'Bruker-Nonius FR591 rotating anode'
_diffrn_radiation_type MoK\a
_diffrn_radiation_wavelength 0.71073
_diffrn_reflns_av_R_equivalents 0.0374
_diffrn_reflns_av_sigmaI/netI 0.0351
_diffrn_reflns_limit_h_max 8
_diffrn_reflns_limit_h_min -9
_diffrn_reflns_limit_k_max 16
_diffrn_reflns_limit_k_min -16
_diffrn_reflns_limit_l_max 12
_diffrn_reflns_limit_l_min -11
_diffrn_reflns_number 7848
_diffrn_reflns_theta_full 27.50
_diffrn_reflns_theta_max 27.50
_diffrn_reflns_theta_min 3.49
_exptl_absorpt_coefficient_mu 0.089
_exptl_absorpt_correction_T_max 0.9911
_exptl_absorpt_correction_T_min 0.9484
_exptl_absorpt_correction_type multi-scan
_exptl_absorpt_process_details 'SADABS 2007/2 (Sheldrick, G.M., 2007)'
_exptl_crystal_colour 'light brown'
_exptl_crystal_density_diffrn 1.317
_exptl_crystal_density_method 'not measured'
_exptl_crystal_description needle
_exptl_crystal_F_000 336
_exptl_crystal_size_max 0.60
_exptl_crystal_size_mid 0.10
_exptl_crystal_size_min 0.10
_refine_diff_density_max 0.227
_refine_diff_density_min -0.201
_refine_diff_density_rms 0.048
_refine_ls_extinction_method none
_refine_ls_goodness_of_fit_ref 1.180
_refine_ls_hydrogen_treatment mixed
_refine_ls_matrix_type full
_refine_ls_number_parameters 114
_refine_ls_number_reflns 1773
_refine_ls_number_restraints 1
_refine_ls_restrained_S_all 1.179
_refine_ls_R_factor_all 0.0594
_refine_ls_R_factor_gt 0.0498
_refine_ls_shift/su_max 0.000
_refine_ls_shift/su_mean 0.000
_refine_ls_structure_factor_coef Fsqd
_refine_ls_weighting_details 'calc w=1/[\s^2^(Fo^2^)+(0.0120P)^2^+0.7905P] where P=(Fo^2^+2Fc^2^)/3'
_refine_ls_weighting_scheme calc
_refine_ls_wR_factor_gt 0.1096
_refine_ls_wR_factor_ref 0.1137
_reflns_number_gt 1535
_reflns_number_total 1773
_reflns_threshold_expression >2sigma(I)
_cod_data_source_file eCrystal-1377.cif
_cod_data_source_block 2008lsh041
_cod_depositor_comments
;
Citation :
Coles (nee Huth), Susanne L. and Threlfall, Terry L. and 
Hursthouse, Michael B. (2009) 
University of Southampton, Crystal Structure Report Archive. 
(doi:10.5258/ecrystals/1377)

More at:
http://ecrystals.chem.soton.ac.uk/1377/

The following automatic conversions were performed:

'_symmetry_cell_setting' value 'Monoclinic' changed to 'monoclinic'
according to the built-in table from CIF Core dictionary named
'cif_core.dic' version 2.4.1 from 2010-06-29.

Automatic conversion script
Id: cif_fix_values 3392 2015-05-12 13:50:21Z andrius 
;
_cod_original_sg_symbol_H-M P21/n
_cod_database_code 1520401

loop_
_symmetry_equiv_pos_as_xyz
'x, y, z'
'-x+1/2, y+1/2, -z+1/2'
'-x, -y, -z'
'x-1/2, -y-1/2, z-1/2'

loop_
_atom_site_label
_atom_site_type_symbol
_atom_site_fract_x
_atom_site_fract_y
_atom_site_fract_z
_atom_site_U_iso_or_equiv
_atom_site_adp_type
_atom_site_occupancy
_atom_site_symmetry_multiplicity
_atom_site_calc_flag
_atom_site_refinement_flags
_atom_site_disorder_assembly
_atom_site_disorder_group
C1 C 0.2146(2) 0.42226(13) 0.47986(19) 0.0159(4) Uani 1 1 d . . .
C2 C 0.1233(3) 0.45647(14) 0.33375(19) 0.0177(4) Uani 1 1 d . . .
H2 H 0.0547 0.4084 0.2565 0.021 Uiso 1 1 calc R . .
C3 C 0.1347(3) 0.56329(14) 0.3031(2) 0.0191(4) Uani 1 1 d . . .
C4 C 0.2401(3) 0.63507(15) 0.4127(2) 0.0219(4) Uani 1 1 d . . .
H4 H 0.2485 0.7070 0.3892 0.026 Uiso 1 1 calc R . .
C5 C 0.3324(3) 0.59906(15) 0.5569(2) 0.0229(4) Uani 1 1 d . . .
H5 H 0.4060 0.6467 0.6333 0.028 Uiso 1 1 calc R . .
C6 C 0.3186(3) 0.49428(14) 0.5910(2) 0.0197(4) Uani 1 1 d . . .
H6 H 0.3803 0.4711 0.6908 0.024 Uiso 1 1 calc R . .
C7 C 0.0932(3) 0.23697(14) 0.44448(19) 0.0186(4) Uani 1 1 d . . .
C8 C 0.1035(3) 0.13657(14) 0.5284(2) 0.0226(4) Uani 1 1 d . . .
H8A H -0.0308 0.1210 0.5319 0.034 Uiso 1 1 calc R . .
H8B H 0.2027 0.1441 0.6298 0.034 Uiso 1 1 calc R . .
H8C H 0.1452 0.0790 0.4784 0.034 Uiso 1 1 calc R . .
C9 C 0.0295(3) 0.59937(14) 0.1527(2) 0.0220(4) Uani 1 1 d . . .
N1 N 0.2085(2) 0.31711(12) 0.52424(16) 0.0179(3) Uani 1 1 d D . .
N2 N -0.0580(3) 0.62833(14) 0.03357(19) 0.0313(4) Uani 1 1 d . . .
O1 O -0.0170(2) 0.24522(10) 0.31270(14) 0.0277(3) Uani 1 1 d . . .
H1N H 0.286(3) 0.3042(18) 0.6186(19) 0.035(6) Uiso 1 1 d D . .

loop_
_atom_site_aniso_label
_atom_site_aniso_U_11
_atom_site_aniso_U_22
_atom_site_aniso_U_33
_atom_site_aniso_U_23
_atom_site_aniso_U_13
_atom_site_aniso_U_12
C1 0.0132(8) 0.0156(8) 0.0189(8) 0.0001(7) 0.0058(7) 0.0009(6)
C2 0.0166(8) 0.0170(8) 0.0177(8) 0.0003(7) 0.0041(7) 0.0003(7)
C3 0.0178(8) 0.0184(9) 0.0217(9) 0.0024(7) 0.0079(7) 0.0014(7)
C4 0.0225(9) 0.0163(9) 0.0299(10) -0.0010(7) 0.0131(8) -0.0004(7)
C5 0.0230(9) 0.0208(9) 0.0253(9) -0.0068(7) 0.0092(8) -0.0042(7)
C6 0.0186(9) 0.0225(9) 0.0179(8) -0.0027(7) 0.0065(7) -0.0012(7)
C7 0.0171(8) 0.0183(9) 0.0181(8) 0.0001(7) 0.0038(7) 0.0003(7)
C8 0.0227(9) 0.0182(9) 0.0239(9) 0.0036(7) 0.0050(7) -0.0024(7)
C9 0.0237(9) 0.0154(8) 0.0267(10) 0.0017(7) 0.0090(8) 0.0019(7)
N1 0.0196(7) 0.0166(7) 0.0134(7) 0.0015(6) 0.0013(6) -0.0004(6)
N2 0.0365(10) 0.0243(9) 0.0305(9) 0.0069(7) 0.0091(8) 0.0061(7)
O1 0.0349(8) 0.0216(7) 0.0169(6) -0.0003(5) -0.0021(6) -0.0045(6)

loop_
_atom_type_symbol
_atom_type_description
_atom_type_scat_dispersion_real
_atom_type_scat_dispersion_imag
_atom_type_scat_source
C C 0.0033 0.0016 'International Tables Vol C Tables 4.2.6.8 and 6.1.1.4'
H H 0.0000 0.0000 'International Tables Vol C Tables 4.2.6.8 and 6.1.1.4'
N N 0.0061 0.0033 'International Tables Vol C Tables 4.2.6.8 and 6.1.1.4'
O O 0.0106 0.0060 'International Tables Vol C Tables 4.2.6.8 and 6.1.1.4'

loop_
_geom_angle_atom_site_label_1
_geom_angle_atom_site_label_2
_geom_angle_atom_site_label_3
_geom_angle
_geom_angle_site_symmetry_1
_geom_angle_site_symmetry_3
C2 C1 C6 119.60(16) . .
C2 C1 N1 123.46(15) . .
C6 C1 N1 116.94(15) . .
C1 C2 C3 118.51(16) . .
C1 C2 H2 120.7 . .
C3 C2 H2 120.7 . .
C4 C3 C2 122.16(17) . .
C4 C3 C9 119.60(17) . .
C2 C3 C9 118.23(16) . .
C5 C4 C3 118.34(17) . .
C5 C4 H4 120.8 . .
C3 C4 H4 120.8 . .
C4 C5 C6 120.66(17) . .
C4 C5 H5 119.7 . .
C6 C5 H5 119.7 . .
C5 C6 C1 120.69(17) . .
C5 C6 H6 119.7 . .
C1 C6 H6 119.7 . .
O1 C7 N1 123.10(16) . .
O1 C7 C8 121.31(16) . .
N1 C7 C8 115.57(15) . .
C7 C8 H8A 109.5 . .
C7 C8 H8B 109.5 . .
H8A C8 H8B 109.5 . .
C7 C8 H8C 109.5 . .
H8A C8 H8C 109.5 . .
H8B C8 H8C 109.5 . .
N2 C9 C3 178.5(2) . .
C7 N1 C1 128.20(15) . .
C7 N1 H1N 117.5(15) . .
C1 N1 H1N 114.2(15) . .

loop_
_geom_bond_atom_site_label_1
_geom_bond_atom_site_label_2
_geom_bond_distance
_geom_bond_site_symmetry_2
C1 C2 1.392(2) .
C1 C6 1.400(2) .
C1 N1 1.410(2) .
C2 C3 1.400(2) .
C2 H2 0.9500 .
C3 C4 1.392(3) .
C3 C9 1.446(3) .
C4 C5 1.384(3) .
C4 H4 0.9500 .
C5 C6 1.385(3) .
C5 H5 0.9500 .
C6 H6 0.9500 .
C7 O1 1.232(2) .
C7 N1 1.357(2) .
C7 C8 1.501(2) .
C8 H8A 0.9800 .
C8 H8B 0.9800 .
C8 H8C 0.9800 .
C9 N2 1.151(2) .
N1 H1N 0.893(16) .

loop_
_geom_hbond_atom_site_label_D
_geom_hbond_atom_site_label_H
_geom_hbond_atom_site_label_A
_geom_hbond_distance_DH
_geom_hbond_distance_HA
_geom_hbond_distance_DA
_geom_hbond_angle_DHA
_geom_hbond_site_symmetry_A
N1 H1N O1 0.893(16) 1.986(17) 2.8679(19) 169(2) 4_666
